data_2220844
loop_
_publ_author_name
'Gu, Wei-Jin'
'Wang, Bing-Xiang'

_publ_section_title
;
 (Pyridine-2,6-diyldimethylene)bis(diphenylmethanol)
;
_journal_coeditor_code IS2375
_journal_issue 2
_journal_name_full 'Acta Crystallographica Section E'
_journal_page_first o233
_journal_paper_doi 10.1107/S1600536808043572
_journal_volume 65
_journal_year 2009
_chemical_formula_iupac 'C33 H29 N O2'
_chemical_formula_moiety 'C33 H29 N O2'
_chemical_formula_sum 'C33 H29 N O2'
_chemical_formula_weight 471.57
_chemical_name_common 2,6-Bis(2-hydroxy-2,2-diphenylethyl)pyridine
_chemical_name_systematic
;
(Pyridine-2,6-diyldimethylene)bis(diphenylmethanol)
;
_space_group_IT_number 9
_symmetry_cell_setting monoclinic
_symmetry_space_group_name_Hall 'C -2yc'
_symmetry_space_group_name_H-M 'C 1 c 1'
_atom_sites_solution_hydrogens geom
_atom_sites_solution_primary direct
_atom_sites_solution_secondary difmap
_audit_creation_method SHELXL-97
_cell_angle_alpha 90.00
_cell_angle_beta 121.234(2)
_cell_angle_gamma 90.00
_cell_formula_units_Z 4
_cell_length_a 18.492(3)
_cell_length_b 10.1039(17)
_cell_length_c 16.097(3)
_cell_measurement_reflns_used 6093
_cell_measurement_temperature 291(2)
_cell_measurement_theta_max 27.46
_cell_measurement_theta_min 2.39
_cell_volume 2571.7(8)
_computing_cell_refinement 'SAINT (Bruker, 2000)'
_computing_data_collection 'SMART (Bruker, 2000)'
_computing_data_reduction 'SAINT (Bruker, 2000)'
_computing_molecular_graphics 'SHELXTL (Sheldrick, 2008)'
_computing_publication_material 'SHELXTL (Sheldrick, 2008)'
_computing_structure_refinement 'SHELXL97 (Sheldrick, 2008)'
_computing_structure_solution 'SHELXS97 (Sheldrick, 2008)'
_diffrn_ambient_temperature 291(2)
_diffrn_measured_fraction_theta_full 0.992
_diffrn_measured_fraction_theta_max 0.992
_diffrn_measurement_device_type 'Bruker SMART APEX CCD'
_diffrn_measurement_method '\f and \w'
_diffrn_radiation_monochromator graphite
_diffrn_radiation_source 'sealed tube'
_diffrn_radiation_type MoK\a
_diffrn_radiation_wavelength 0.71073
_diffrn_reflns_av_R_equivalents 0.0400
_diffrn_reflns_av_sigmaI/netI 0.0303
_diffrn_reflns_limit_h_max 21
_diffrn_reflns_limit_h_min -24
_diffrn_reflns_limit_k_max 13
_diffrn_reflns_limit_k_min -13
_diffrn_reflns_limit_l_max 20
_diffrn_reflns_limit_l_min -20
_diffrn_reflns_number 10905
_diffrn_reflns_theta_full 27.60
_diffrn_reflns_theta_max 27.60
_diffrn_reflns_theta_min 2.39
_exptl_absorpt_coefficient_mu 0.075
_exptl_absorpt_correction_T_max 0.982
_exptl_absorpt_correction_T_min 0.980
_exptl_absorpt_correction_type multi-scan
_exptl_absorpt_process_details '(<i>SADABS</i>; Bruker, 2000)'
_exptl_crystal_colour colourless
_exptl_crystal_density_diffrn 1.218
_exptl_crystal_density_method 'not measured'
_exptl_crystal_description block
_exptl_crystal_F_000 1000
_exptl_crystal_size_max 0.30
_exptl_crystal_size_mid 0.26
_exptl_crystal_size_min 0.24
_refine_diff_density_max 0.407
_refine_diff_density_min -0.392
_refine_ls_extinction_method none
_refine_ls_goodness_of_fit_ref 1.044
_refine_ls_hydrogen_treatment mixed
_refine_ls_matrix_type full
_refine_ls_number_parameters 331
_refine_ls_number_reflns 2960
_refine_ls_number_restraints 2
_refine_ls_restrained_S_all 1.044
_refine_ls_R_factor_all 0.0581
_refine_ls_R_factor_gt 0.0543
_refine_ls_shift/su_max 0.000
_refine_ls_shift/su_mean 0.000
_refine_ls_structure_factor_coef Fsqd
_refine_ls_weighting_details 'calc w=1/[\s^2^(Fo^2^)+(0.05P)^2^+1.99P] where P=(Fo^2^+2Fc^2^)/3'
_refine_ls_weighting_scheme calc
_refine_ls_wR_factor_gt 0.1251
_refine_ls_wR_factor_ref 0.1269
_reflns_number_gt 2695
_reflns_number_total 2960
_reflns_threshold_expression I>2\s(I)
_cod_data_source_file is2375.cif
_cod_data_source_block I
_cod_depositor_comments
;
The following automatic conversions were performed:
'_symmetry_cell_setting' value 'Monoclinic' changed to 'monoclinic'
according to '/home/saulius/struct/CIF-dictionaries/cif_core.dic'
dictionary named 'cif_core.dic' version 2.4.1 from 2010-06-29.

Automatic conversion script
Id: cif_fix_enum 1527 2010-12-29 10:47:43Z saulius 

The following automatic conversions were performed:

'_symmetry_cell_setting' value 'Monoclinic' changed to 'monoclinic'
according to /home/saulius/struct/CIF-dictionaries/cif_core.dic
dictionary named 'cif_core.dic' version 2.4.1 from 2010-06-29.

Automatic conversion script
Id: cif_fix_values 1715 2011-07-08 13:25:40Z adriana 
;
_cod_original_sg_symbol_H-M 'C c'
_cod_database_code 2220844
_cod_database_fobs_code 2220844

loop_
_symmetry_equiv_pos_as_xyz
'x, y, z'
'x, -y, z+1/2'
'x+1/2, y+1/2, z'
'x+1/2, -y+1/2, z+1/2'

loop_
_atom_site_type_symbol
_atom_site_label
_atom_site_fract_x
_atom_site_fract_y
_atom_site_fract_z
_atom_site_U_iso_or_equiv
_atom_site_adp_type
_atom_site_calc_flag
_atom_site_refinement_flags
_atom_site_occupancy
_atom_site_disorder_assembly
_atom_site_disorder_group
C C1 0.3187(2) 0.9740(4) 0.4335(3) 0.0489(8) Uani d . 1 . .
C C2 0.2728(3) 0.9343(4) 0.4758(3) 0.0537(9) Uani d . 1 . .
H H2 0.2837 0.9721 0.5339 0.064 Uiso calc R 1 . .
C C3 0.2110(3) 0.8385(4) 0.4312(3) 0.0548(10) Uani d . 1 . .
H H3 0.1804 0.8102 0.4589 0.066 Uiso calc R 1 . .
C C4 0.1957(3) 0.7858(5) 0.3442(3) 0.0563(10) Uani d . 1 . .
H H4 0.1535 0.7228 0.3115 0.068 Uiso calc R 1 . .
C C5 0.2441(2) 0.8281(4) 0.3068(2) 0.0427(7) Uani d . 1 . .
C C6 0.3866(3) 1.0774(4) 0.4800(3) 0.0526(9) Uani d . 1 . .
H H6A 0.3791 1.1265 0.5269 0.063 Uiso calc R 1 . .
H H6B 0.3803 1.1391 0.4305 0.063 Uiso calc R 1 . .
C C7 0.4777(2) 1.0188(3) 0.5323(2) 0.0416(7) Uani d . 1 . .
C C8 0.5447(2) 1.1246(4) 0.5841(2) 0.0443(8) Uani d . 1 . .
C C9 0.5332(3) 1.2363(4) 0.6268(3) 0.0535(9) Uani d . 1 . .
H H9 0.4815 1.2498 0.6223 0.064 Uiso calc R 1 . .
C C10 0.5985(3) 1.3284(4) 0.6764(3) 0.0532(9) Uani d . 1 . .
H H10 0.5901 1.4024 0.7047 0.064 Uiso calc R 1 . .
C C11 0.6736(3) 1.3097(4) 0.6831(3) 0.0591(11) Uani d . 1 . .
H H11 0.7171 1.3705 0.7169 0.071 Uiso calc R 1 . .
C C12 0.6865(3) 1.2012(4) 0.6403(3) 0.0581(11) Uani d . 1 . .
H H12 0.7380 1.1906 0.6439 0.070 Uiso calc R 1 . .
C C13 0.6231(3) 1.1077(4) 0.5919(3) 0.0542(9) Uani d . 1 . .
H H13 0.6327 1.0338 0.5645 0.065 Uiso calc R 1 . .
C C14 0.4830(2) 0.9113(4) 0.6037(3) 0.0428(7) Uani d . 1 . .
C C15 0.4833(3) 0.9465(4) 0.6872(3) 0.0518(9) Uani d . 1 . .
H H15 0.4867 1.0353 0.7039 0.062 Uiso calc R 1 . .
C C16 0.4785(3) 0.8508(4) 0.7464(3) 0.0547(10) Uani d . 1 . .
H H16 0.4777 0.8753 0.8016 0.066 Uiso calc R 1 . .
C C17 0.4751(3) 0.7177(4) 0.7218(3) 0.0584(11) Uani d . 1 . .
H H17 0.4713 0.6525 0.7601 0.070 Uiso calc R 1 . .
C C18 0.4773(3) 0.6844(4) 0.6424(3) 0.0603(10) Uani d . 1 . .
H H18 0.4763 0.5953 0.6275 0.072 Uiso calc R 1 . .
C C19 0.4810(3) 0.7780(4) 0.5822(3) 0.0574(10) Uani d . 1 . .
H H19 0.4823 0.7518 0.5275 0.069 Uiso calc R 1 . .
C C20 0.2248(2) 0.7717(4) 0.2092(3) 0.0482(8) Uani d . 1 . .
H H20A 0.1883 0.8332 0.1582 0.058 Uiso calc R 1 . .
H H20B 0.1938 0.6895 0.1974 0.058 Uiso calc R 1 . .
C C21 0.3036(2) 0.7445(3) 0.2015(2) 0.0392(7) Uani d . 1 . .
C C22 0.2752(2) 0.6821(4) 0.1024(2) 0.0410(7) Uani d . 1 . .
C C23 0.3043(3) 0.5634(4) 0.0909(3) 0.0542(10) Uani d . 1 . .
H H23 0.3442 0.5168 0.1454 0.065 Uiso calc R 1 . .
C C24 0.2749(3) 0.5108(5) -0.0018(3) 0.0609(11) Uani d . 1 . .
H H24 0.2961 0.4306 -0.0084 0.073 Uiso calc R 1 . .
C C25 0.2159(3) 0.5761(4) -0.0816(3) 0.0561(10) Uani d . 1 . .
H H25 0.1949 0.5396 -0.1430 0.067 Uiso calc R 1 . .
C C26 0.1877(3) 0.6941(5) -0.0720(3) 0.0631(12) Uani d . 1 . .
H H26 0.1476 0.7396 -0.1271 0.076 Uiso calc R 1 . .
C C27 0.2175(3) 0.7490(4) 0.0192(3) 0.0602(11) Uani d . 1 . .
H H27 0.1985 0.8320 0.0243 0.072 Uiso calc R 1 . .
C C28 0.3695(2) 0.6555(3) 0.2848(2) 0.0383(7) Uani d . 1 . .
C C29 0.4551(2) 0.6722(4) 0.3192(3) 0.0573(10) Uani d . 1 . .
H H29 0.4729 0.7406 0.2954 0.069 Uiso calc R 1 . .
C C30 0.5141(3) 0.5866(4) 0.3892(3) 0.0618(11) Uani d . 1 . .
H H30 0.5714 0.5978 0.4123 0.074 Uiso calc R 1 . .
C C31 0.4874(3) 0.4844(4) 0.4249(3) 0.0521(10) Uani d . 1 . .
H H31 0.5269 0.4271 0.4717 0.063 Uiso calc R 1 . .
C C32 0.4018(3) 0.4677(5) 0.3905(3) 0.0618(12) Uani d . 1 . .
H H32 0.3840 0.3992 0.4143 0.074 Uiso calc R 1 . .
C C33 0.3429(2) 0.5532(4) 0.3204(3) 0.0470(9) Uani d . 1 . .
H H33 0.2856 0.5421 0.2974 0.056 Uiso calc R 1 . .
N N1 0.3029(2) 0.9203(3) 0.3487(2) 0.0467(7) Uani d . 1 . .
O O1 0.49165(17) 0.9616(3) 0.46054(19) 0.0497(6) Uani d . 1 . .
H H1 0.451(3) 0.917(5) 0.423(4) 0.060 Uiso d . 1 . .
O O2 0.34180(18) 0.8688(3) 0.2017(2) 0.0503(6) Uani d . 1 . .
H H2A 0.352(3) 0.911(5) 0.250(4) 0.060 Uiso d . 1 . .

loop_
_atom_site_aniso_label
_atom_site_aniso_U_11
_atom_site_aniso_U_22
_atom_site_aniso_U_33
_atom_site_aniso_U_12
_atom_site_aniso_U_13
_atom_site_aniso_U_23
C1 0.054(2) 0.0442(19) 0.0435(19) 0.0163(16) 0.0219(17) 0.0076(15)
C2 0.052(2) 0.066(2) 0.048(2) 0.0145(19) 0.0301(19) -0.0020(18)
C3 0.060(2) 0.059(2) 0.065(2) 0.0100(19) 0.046(2) 0.008(2)
C4 0.052(2) 0.063(2) 0.056(2) -0.0030(18) 0.0294(19) 0.0000(19)
C5 0.0350(16) 0.0516(19) 0.0351(16) 0.0133(14) 0.0136(14) 0.0095(14)
C6 0.060(2) 0.0430(19) 0.044(2) 0.0092(17) 0.0187(18) 0.0022(15)
C7 0.0529(19) 0.0390(16) 0.0342(16) 0.0037(14) 0.0235(15) -0.0013(13)
C8 0.053(2) 0.0441(18) 0.0312(16) -0.0001(15) 0.0186(15) 0.0053(14)
C9 0.061(2) 0.049(2) 0.0378(19) 0.0057(17) 0.0163(17) -0.0007(15)
C10 0.066(2) 0.0429(19) 0.043(2) 0.0024(17) 0.0228(18) -0.0019(15)
C11 0.058(2) 0.049(2) 0.053(2) -0.0167(18) 0.017(2) -0.0018(18)
C12 0.070(3) 0.055(2) 0.057(2) -0.023(2) 0.038(2) -0.0020(18)
C13 0.056(2) 0.050(2) 0.058(2) -0.0109(17) 0.030(2) -0.0053(18)
C14 0.0409(17) 0.0477(18) 0.0437(18) 0.0091(14) 0.0248(15) 0.0041(14)
C15 0.066(2) 0.054(2) 0.062(2) 0.0202(18) 0.052(2) 0.0165(18)
C16 0.056(2) 0.069(2) 0.063(2) 0.0193(19) 0.047(2) 0.030(2)
C17 0.059(2) 0.061(2) 0.059(2) -0.0047(19) 0.034(2) 0.035(2)
C18 0.054(2) 0.054(2) 0.061(3) -0.0055(19) 0.021(2) 0.011(2)
C19 0.061(2) 0.0410(18) 0.062(2) -0.0001(17) 0.026(2) 0.0063(18)
C20 0.0379(17) 0.053(2) 0.0414(19) -0.0019(15) 0.0122(15) 0.0011(16)
C21 0.0383(16) 0.0383(16) 0.0353(16) -0.0021(13) 0.0151(14) 0.0014(13)
C22 0.0394(17) 0.0510(19) 0.0329(16) -0.0028(14) 0.0189(14) 0.0014(14)
C23 0.049(2) 0.068(3) 0.0390(19) 0.0143(19) 0.0181(17) -0.0059(17)
C24 0.056(2) 0.068(3) 0.057(2) 0.013(2) 0.028(2) -0.026(2)
C25 0.064(2) 0.057(2) 0.048(2) 0.0025(18) 0.030(2) -0.0255(17)
C26 0.060(2) 0.072(3) 0.043(2) 0.036(2) 0.0165(19) 0.003(2)
C27 0.062(2) 0.056(2) 0.043(2) -0.0024(19) 0.0134(19) 0.0019(17)
C28 0.0431(17) 0.0413(16) 0.0285(14) -0.0007(13) 0.0172(13) 0.0062(12)
C29 0.0421(19) 0.061(2) 0.052(2) -0.0080(17) 0.0125(17) 0.0114(18)
C30 0.0364(19) 0.064(2) 0.067(3) -0.0021(17) 0.0139(19) 0.005(2)
C31 0.060(2) 0.057(2) 0.0392(17) 0.0355(18) 0.0257(17) 0.0174(16)
C32 0.069(3) 0.072(3) 0.061(2) 0.037(2) 0.046(2) 0.041(2)
C33 0.0476(18) 0.060(2) 0.057(2) 0.0232(16) 0.0431(18) 0.0297(18)
N1 0.0441(16) 0.0486(17) 0.0441(16) 0.0099(13) 0.0205(13) 0.0102(13)
O1 0.0531(15) 0.0579(16) 0.0533(15) -0.0102(12) 0.0382(13) -0.0174(13)
O2 0.0600(16) 0.0400(13) 0.0445(14) -0.0098(12) 0.0226(13) 0.0057(11)

loop_
_atom_type_symbol
_atom_type_description
_atom_type_scat_dispersion_real
_atom_type_scat_dispersion_imag
_atom_type_scat_source
C C 0.0033 0.0000 'International Tables Vol C Tables 4.2.6.8 and 6.1.1.4'
H H 0.0000 0.0000 'International Tables Vol C Tables 4.2.6.8 and 6.1.1.4'
N N 0.0061 0.0000 'International Tables Vol C Tables 4.2.6.8 and 6.1.1.4'
O O 0.0106 0.0000 'International Tables Vol C Tables 4.2.6.8 and 6.1.1.4'

loop_
_geom_angle_atom_site_label_1
_geom_angle_atom_site_label_2
_geom_angle_atom_site_label_3
_geom_angle_site_symmetry_1
_geom_angle_site_symmetry_3
_geom_angle
_geom_angle_publ_flag
N1 C1 C2 . . 120.6(4) ?
N1 C1 C6 . . 118.0(4) ?
C2 C1 C6 . . 121.4(4) ?
C3 C2 C1 . . 119.8(4) ?
C3 C2 H2 . . 120.1 ?
C1 C2 H2 . . 120.1 ?
C2 C3 C4 . . 118.4(4) ?
C2 C3 H3 . . 120.8 ?
C4 C3 H3 . . 120.8 ?
C5 C4 C3 . . 118.9(4) ?
C5 C4 H4 . . 120.5 ?
C3 C4 H4 . . 120.5 ?
N1 C5 C4 . . 122.9(4) ?
N1 C5 C20 . . 118.7(3) ?
C4 C5 C20 . . 118.3(4) ?
C1 C6 C7 . . 113.3(3) ?
C1 C6 H6A . . 108.9 ?
C7 C6 H6A . . 108.9 ?
C1 C6 H6B . . 108.9 ?
C7 C6 H6B . . 108.9 ?
H6A C6 H6B . . 107.7 ?
O1 C7 C8 . . 106.9(3) ?
O1 C7 C14 . . 110.4(3) ?
C8 C7 C14 . . 111.6(3) ?
O1 C7 C6 . . 108.3(3) ?
C8 C7 C6 . . 112.1(3) ?
C14 C7 C6 . . 107.6(3) ?
C9 C8 C13 . . 118.1(4) ?
C9 C8 C7 . . 123.4(3) ?
C13 C8 C7 . . 118.4(3) ?
C8 C9 C10 . . 120.8(4) ?
C8 C9 H9 . . 119.6 ?
C10 C9 H9 . . 119.6 ?
C11 C10 C9 . . 120.0(4) ?
C11 C10 H10 . . 120.0 ?
C9 C10 H10 . . 120.0 ?
C10 C11 C12 . . 120.5(4) ?
C10 C11 H11 . . 119.7 ?
C12 C11 H11 . . 119.7 ?
C11 C12 C13 . . 120.5(4) ?
C11 C12 H12 . . 119.7 ?
C13 C12 H12 . . 119.7 ?
C12 C13 C8 . . 120.0(4) ?
C12 C13 H13 . . 120.0 ?
C8 C13 H13 . . 120.0 ?
C19 C14 C15 . . 118.6(4) ?
C19 C14 C7 . . 120.8(3) ?
C15 C14 C7 . . 120.5(3) ?
C14 C15 C16 . . 121.0(4) ?
C14 C15 H15 . . 119.5 ?
C16 C15 H15 . . 119.5 ?
C15 C16 C17 . . 119.0(4) ?
C15 C16 H16 . . 120.5 ?
C17 C16 H16 . . 120.5 ?
C18 C17 C16 . . 119.6(3) ?
C18 C17 H17 . . 120.2 ?
C16 C17 H17 . . 120.2 ?
C17 C18 C19 . . 122.3(4) ?
C17 C18 H18 . . 118.9 ?
C19 C18 H18 . . 118.9 ?
C18 C19 C14 . . 119.5(4) ?
C18 C19 H19 . . 120.2 ?
C14 C19 H19 . . 120.2 ?
C5 C20 C21 . . 114.8(3) ?
C5 C20 H20A . . 108.6 ?
C21 C20 H20A . . 108.6 ?
C5 C20 H20B . . 108.6 ?
C21 C20 H20B . . 108.6 ?
H20A C20 H20B . . 107.5 ?
O2 C21 C22 . . 105.3(3) ?
O2 C21 C28 . . 109.9(3) ?
C22 C21 C28 . . 110.7(3) ?
O2 C21 C20 . . 109.0(3) ?
C22 C21 C20 . . 109.0(3) ?
C28 C21 C20 . . 112.6(3) ?
C23 C22 C27 . . 117.3(4) ?
C23 C22 C21 . . 123.8(3) ?
C27 C22 C21 . . 119.0(3) ?
C22 C23 C24 . . 121.0(4) ?
C22 C23 H23 . . 119.5 ?
C24 C23 H23 . . 119.5 ?
C25 C24 C23 . . 120.3(4) ?
C25 C24 H24 . . 119.9 ?
C23 C24 H24 . . 119.9 ?
C26 C25 C24 . . 119.7(4) ?
C26 C25 H25 . . 120.2 ?
C24 C25 H25 . . 120.2 ?
C25 C26 C27 . . 120.8(4) ?
C25 C26 H26 . . 119.6 ?
C27 C26 H26 . . 119.6 ?
C22 C27 C26 . . 120.9(4) ?
C22 C27 H27 . . 119.5 ?
C26 C27 H27 . . 119.5 ?
C29 C28 C33 . . 120.0(3) ?
C29 C28 C21 . . 119.8(3) ?
C33 C28 C21 . . 120.1(3) ?
C28 C29 C30 . . 120.0(4) ?
C28 C29 H29 . . 120.0 ?
C30 C29 H29 . . 120.0 ?
C31 C30 C29 . . 120.0(4) ?
C31 C30 H30 . . 120.0 ?
C29 C30 H30 . . 120.0 ?
C30 C31 C32 . . 120.0(3) ?
C30 C31 H31 . . 120.0 ?
C32 C31 H31 . . 120.0 ?
C33 C32 C31 . . 120.0(4) ?
C33 C32 H32 . . 120.0 ?
C31 C32 H32 . . 120.0 ?
C32 C33 C28 . . 120.0(3) ?
C32 C33 H33 . . 120.0 ?
C28 C33 H33 . . 120.0 ?
C5 N1 C1 . . 119.2(3) n
C7 O1 H1 . . 109(3) n
C21 O2 H2A . . 109(3) n

loop_
_geom_bond_atom_site_label_1
_geom_bond_atom_site_label_2
_geom_bond_site_symmetry_2
_geom_bond_distance
_geom_bond_publ_flag
C1 N1 . 1.353(5) n
C1 C2 . 1.394(6) ?
C1 C6 . 1.501(6) ?
C2 C3 . 1.381(6) ?
C2 H2 . 0.9300 ?
C3 C4 . 1.384(6) ?
C3 H3 . 0.9300 ?
C4 C5 . 1.381(5) ?
C4 H4 . 0.9300 ?
C5 N1 . 1.321(5) n
C5 C20 . 1.530(5) ?
C6 C7 . 1.557(5) ?
C6 H6A . 0.9700 ?
C6 H6B . 0.9700 ?
C7 O1 . 1.431(4) n
C7 C8 . 1.518(5) ?
C7 C14 . 1.547(5) ?
C8 C9 . 1.394(5) ?
C8 C13 . 1.399(6) ?
C9 C10 . 1.401(6) ?
C9 H9 . 0.9300 ?
C10 C11 . 1.350(6) ?
C10 H10 . 0.9300 ?
C11 C12 . 1.380(6) ?
C11 H11 . 0.9300 ?
C12 C13 . 1.388(5) ?
C12 H12 . 0.9300 ?
C13 H13 . 0.9300 ?
C14 C19 . 1.387(5) ?
C14 C15 . 1.387(5) ?
C15 C16 . 1.392(5) ?
C15 H15 . 0.9300 ?
C16 C17 . 1.394(6) ?
C16 H16 . 0.9300 ?
C17 C18 . 1.342(7) ?
C17 H17 . 0.9300 ?
C18 C19 . 1.382(6) ?
C18 H18 . 0.9300 ?
C19 H19 . 0.9300 ?
C20 C21 . 1.549(5) ?
C20 H20A . 0.9700 ?
C20 H20B . 0.9700 ?
C21 O2 . 1.440(4) n
C21 C22 . 1.533(5) ?
C21 C28 . 1.548(5) ?
C22 C23 . 1.366(5) ?
C22 C27 . 1.381(5) ?
C23 C24 . 1.401(5) ?
C23 H23 . 0.9300 ?
C24 C25 . 1.351(6) ?
C24 H24 . 0.9300 ?
C25 C26 . 1.342(5) ?
C25 H25 . 0.9300 ?
C26 C27 . 1.388(6) ?
C26 H26 . 0.9300 ?
C27 H27 . 0.9300 ?
C28 C29 . 1.390(5) ?
C28 C33 . 1.390(4) ?
C29 C30 . 1.390(6) ?
C29 H29 . 0.9300 ?
C30 C31 . 1.390(6) ?
C30 H30 . 0.9300 ?
C31 C32 . 1.390(6) ?
C31 H31 . 0.9300 ?
C32 C33 . 1.390(5) ?
C32 H32 . 0.9300 ?
C33 H33 . 0.9300 ?
O1 H1 . 0.82(5) n
O2 H2A . 0.82(5) n

loop_
_geom_hbond_atom_site_label_D
_geom_hbond_atom_site_label_H
_geom_hbond_atom_site_label_A
_geom_hbond_site_symmetry_A
_geom_hbond_distance_DH
_geom_hbond_distance_HA
_geom_hbond_distance_DA
_geom_hbond_angle_DHA
_geom_hbond_publ_flag
O1 H1 N1 . 0.82(5) 2.34(5) 3.013(4) 139(4) y
O2 H2A N1 . 0.82(5) 2.20(5) 2.854(4) 136(4) y
C31 H31 Cg1 1_545 0.93 3.08 3.973(3) 162 y

loop_
_cod_related_entry_id
_cod_related_entry_database
_cod_related_entry_code
1 ChemSpider 9629087
